data_7249096
loop_
_publ_author_name
'Vaganova, Tamara'
'Gatilov, Yurij'
'Kryuchkova, Natalia'
'Pishchur, Denis'
'Malykhin, Evgenij'

_publ_section_title
;
 Competition of intermolecular interactions in the self-assembly of
 co-crystals of trifluoro-meta-arylenediamines (benzene, nitrobenzene,
 pyridine) with 12-, 15-, and 18-membered crown ethers
;
_journal_issue 34
_journal_name_full CrystEngComm
_journal_page_first 4602
_journal_page_last 4616
_journal_paper_doi 10.1039/D4CE00612G
_journal_volume 26
_journal_year 2024
_chemical_formula_moiety 'C6 H5 N2 F3, C10 H20 O5'
_chemical_formula_sum 'C16 H25 F3 N2 O5'
_chemical_formula_weight 382.38
_chemical_melting_point 350
_chemical_name_systematic
;
2,4,5-trifluoro-1,3-phenylenediamine 15-crown-5, associate 1:1
;
_space_group_crystal_system monoclinic
_space_group_IT_number 15
_space_group_name_Hall '-C 2yc'
_space_group_name_H-M_alt 'C 1 2/c 1'
_atom_sites_solution_hydrogens mixed
_atom_sites_solution_primary direct
_atom_sites_solution_secondary difmap
_audit_creation_method SHELXL-2018/3
_audit_update_record
;
2024-06-14 deposited with the CCDC.	2024-07-22 downloaded from the CCDC.
;
_cell_angle_alpha 90
_cell_angle_beta 90.435(9)
_cell_angle_gamma 90
_cell_formula_units_Z 8
_cell_length_a 24.457(5)
_cell_length_b 8.6861(17)
_cell_length_c 18.097(3)
_cell_measurement_reflns_used 4449
_cell_measurement_temperature 296(2)
_cell_measurement_theta_max 24.73
_cell_measurement_theta_min 2.49
_cell_volume 3844.3(13)
_computing_cell_refinement 'Bruker SAINT'
_computing_data_collection 'Bruker APEX2'
_computing_data_reduction 'Bruker SAINT'
_computing_molecular_graphics 'Bruker SHELXTL'
_computing_publication_material 'Bruker SHELXTL'
_computing_structure_refinement 'SHELXL-2018/3 (Sheldrick, 2018)'
_computing_structure_solution 'SHELXT 2014/5 (Sheldrick, 2014)'
_diffrn_ambient_temperature 296(2)
_diffrn_measured_fraction_theta_full 0.986
_diffrn_measured_fraction_theta_max 0.986
_diffrn_measurement_device_type 'Bruker APEX-II CCD'
_diffrn_measurement_method '\f and \w scans'
_diffrn_radiation_type MoK\a
_diffrn_radiation_wavelength 0.71073
_diffrn_reflns_av_R_equivalents 0.0548
_diffrn_reflns_av_unetI/netI 0.0575
_diffrn_reflns_Laue_measured_fraction_full 0.986
_diffrn_reflns_Laue_measured_fraction_max 0.986
_diffrn_reflns_limit_h_max 28
_diffrn_reflns_limit_h_min -28
_diffrn_reflns_limit_k_max 10
_diffrn_reflns_limit_k_min -10
_diffrn_reflns_limit_l_max 21
_diffrn_reflns_limit_l_min -20
_diffrn_reflns_number 13107
_diffrn_reflns_point_group_measured_fraction_full 0.986
_diffrn_reflns_point_group_measured_fraction_max 0.986
_diffrn_reflns_theta_full 25.087
_diffrn_reflns_theta_max 25.087
_diffrn_reflns_theta_min 1.665
_exptl_absorpt_coefficient_mu 0.116
_exptl_absorpt_correction_T_max 0.9705
_exptl_absorpt_correction_T_min 0.8154
_exptl_absorpt_correction_type multi-scan
_exptl_absorpt_process_details SADABS-2016/2
_exptl_crystal_colour yellow
_exptl_crystal_density_diffrn 1.321
_exptl_crystal_description plate
_exptl_crystal_F_000 1616
_exptl_crystal_size_max 0.67
_exptl_crystal_size_mid 0.17
_exptl_crystal_size_min 0.06
_refine_diff_density_max 0.334
_refine_diff_density_min -0.227
_refine_diff_density_rms 0.062
_refine_ls_extinction_method none
_refine_ls_goodness_of_fit_ref 1.072
_refine_ls_hydrogen_treatment constr
_refine_ls_matrix_type full
_refine_ls_number_parameters 262
_refine_ls_number_reflns 3382
_refine_ls_number_restraints 56
_refine_ls_restrained_S_all 1.070
_refine_ls_R_factor_all 0.1286
_refine_ls_R_factor_gt 0.0954
_refine_ls_shift/su_max 0.000
_refine_ls_shift/su_mean 0.000
_refine_ls_structure_factor_coef Fsqd
_refine_ls_weighting_details 'w=1/[\s^2^(Fo^2^)+(0.1285P)^2^+6.6866P] where P=(Fo^2^+2Fc^2^)/3'
_refine_ls_weighting_scheme calc
_refine_ls_wR_factor_gt 0.2285
_refine_ls_wR_factor_ref 0.2499
_reflns_Friedel_coverage 0.000
_reflns_number_gt 2440
_reflns_number_total 3382
_reflns_threshold_expression 'I > 2\s(I)'
_cod_data_source_file d4ce00612g2.cif
_cod_data_source_block t705_pl-A15cr5
_cod_depositor_comments 'Adding full bibliography for 7249096--7249100.cif.'
_cod_original_sg_symbol_H-M 'C 2/c'
_cod_database_code 7249096
_shelx_shelxl_version_number 2018/3
_shelx_space_group_comment
;
The symmetry employed for this shelxl refinement is uniquely defined
by the following loop, which should always be used as a source of
symmetry information in preference to the above space-group names.
They are only intended as comments.
;

loop_
_space_group_symop_operation_xyz
'x, y, z'
'-x, y, -z+1/2'
'x+1/2, y+1/2, z'
'-x+1/2, y+1/2, -z+1/2'
'-x, -y, -z'
'x, -y, z-1/2'
'-x+1/2, -y+1/2, -z'
'x+1/2, -y+1/2, z-1/2'

loop_
_atom_site_label
_atom_site_type_symbol
_atom_site_fract_x
_atom_site_fract_y
_atom_site_fract_z
_atom_site_U_iso_or_equiv
_atom_site_adp_type
_atom_site_occupancy
_atom_site_site_symmetry_order
_atom_site_calc_flag
_atom_site_refinement_flags_posn
_atom_site_refinement_flags_adp
_atom_site_refinement_flags_occupancy
_atom_site_disorder_assembly
_atom_site_disorder_group
F1 F -0.17313(12) -0.0276(3) 0.37172(19) 0.0611(9) Uani 1 1 d . . . . .
F3 F -0.05066(19) 0.4874(5) 0.3641(4) 0.1243(19) Uani 1 1 d . . . . .
F2A F -0.0840(4) 0.4024(10) 0.4805(5) 0.106(3) Uani 0.5 1 d . . P . .
F2 F -0.0678(3) 0.3435(7) 0.2467(4) 0.0647(18) Uani 0.5 1 d . . P . .
N1 N -0.1563(2) 0.1325(7) 0.4991(2) 0.0711(15) Uani 1 1 d . . . . .
H1A H -0.150671 0.189557 0.537162 0.085 Uiso 1 1 d R U . . .
H1B H -0.175911 0.050307 0.503062 0.085 Uiso 1 1 d R U . . .
N2 N -0.1326(3) 0.0658(7) 0.2398(3) 0.0889(19) Uani 1 1 d . . . . .
H2A H -0.153931 -0.012693 0.240431 0.107 Uiso 1 1 d R U . . .
H2B H -0.117851 0.094717 0.199091 0.107 Uiso 1 1 d R U . . .
C1 C -0.13317(19) 0.1789(5) 0.4357(3) 0.0387(11) Uani 1 1 d . . . . .
C2 C -0.14185(16) 0.1009(4) 0.3701(2) 0.0322(10) Uani 1 1 d . . . . .
C3 C -0.12244(19) 0.1470(5) 0.3027(3) 0.0393(11) Uani 1 1 d . . . . .
C4 C -0.0910(2) 0.2797(6) 0.3028(3) 0.0522(14) Uani 1 1 d . . . . .
H4 H -0.075610 0.316580 0.257000 0.063 Uiso 0.5 1 d . U P . .
C5 C -0.0815(2) 0.3572(6) 0.3658(4) 0.0636(16) Uani 1 1 d . . . . .
C6 C -0.1011(2) 0.3116(6) 0.4317(4) 0.0573(16) Uani 1 1 d . . . . .
H6 H -0.093011 0.369921 0.475929 0.069 Uiso 0.5 1 d . U P . .
O1 O -0.21410(18) 0.1380(5) 0.6659(2) 0.0702(12) Uani 1 1 d . . . . .
O2A O -0.11425(19) 0.3007(6) 0.6416(3) 0.0885(15) Uani 0.5 1 d D U P . .
O3A O -0.0432(2) 0.0864(7) 0.5872(3) 0.1007(17) Uani 0.5 1 d D . P . .
O4 O -0.10399(18) -0.1958(6) 0.5926(2) 0.0756(13) Uani 1 1 d . . . . .
O5 O -0.21485(18) -0.1286(5) 0.5767(3) 0.0713(12) Uani 1 1 d . . . . .
C7 C -0.2100(3) 0.2982(8) 0.6635(4) 0.0746(19) Uani 1 1 d . . . A 1
H7A H -0.238087 0.344517 0.693770 0.090 Uiso 1 1 calc R U . A 1
H7B H -0.214600 0.334411 0.613177 0.090 Uiso 1 1 calc R U . A 1
C8A C -0.1539(3) 0.3419(8) 0.6926(4) 0.079(2) Uani 0.5 1 d D . P A 1
H8A H -0.152421 0.451973 0.701373 0.095 Uiso 1 1 calc R U . A 1
H8B H -0.146939 0.289725 0.739111 0.095 Uiso 1 1 calc R U . A 1
C9A C -0.0631(4) 0.2660(17) 0.6791(7) 0.058(4) Uani 0.58(2) 1 d D U P A 1
H9A1 H -0.067930 0.182462 0.714054 0.070 Uiso 0.58(2) 1 calc R U P A 1
H9A2 H -0.049729 0.355627 0.705684 0.070 Uiso 0.58(2) 1 calc R U P A 1
C10A C -0.0236(6) 0.2203(14) 0.6199(8) 0.075(5) Uani 0.58(2) 1 d D U P A 1
H10A H -0.020760 0.301562 0.583396 0.090 Uiso 0.58(2) 1 calc R U P A 1
H10B H 0.012351 0.202537 0.641225 0.090 Uiso 0.58(2) 1 calc R U P A 1
C11A C -0.0209(3) -0.0552(8) 0.6033(5) 0.084(2) Uani 0.5 1 d D . P A 1
H11A H -0.022668 -0.074017 0.656083 0.101 Uiso 1 1 calc R U . A 1
H11B H 0.017125 -0.057348 0.588730 0.101 Uiso 1 1 calc R U . A 1
C12 C -0.0522(3) -0.1772(9) 0.5626(5) 0.092(2) Uani 1 1 d . . . A 1
H12A H -0.055606 -0.148781 0.510896 0.110 Uiso 1 1 calc R U . A 1
H12B H -0.032433 -0.273864 0.565395 0.110 Uiso 1 1 calc R U . A 1
C13 C -0.1398(3) -0.2881(8) 0.5508(4) 0.081(2) Uani 1 1 d . . . B 1
H13A H -0.127221 -0.393986 0.551389 0.097 Uiso 1 1 calc R U . B 1
H13B H -0.140707 -0.252837 0.499988 0.097 Uiso 1 1 calc R U . B 1
C14 C -0.1957(3) -0.2784(7) 0.5833(5) 0.083(2) Uani 1 1 d . . . B 1
H14A H -0.220191 -0.348356 0.557484 0.100 Uiso 1 1 calc R U . B 1
H14B H -0.194382 -0.308001 0.634926 0.100 Uiso 1 1 calc R U . B 1
C15 C -0.2574(2) -0.0893(9) 0.6236(4) 0.0738(18) Uani 1 1 d . . . C 1
H15A H -0.250853 -0.132969 0.672146 0.089 Uiso 1 1 calc R U . C 1
H15B H -0.291517 -0.130754 0.604491 0.089 Uiso 1 1 calc R U . C 1
C16 C -0.2614(2) 0.0814(8) 0.6292(4) 0.0734(17) Uani 1 1 d . . . C 1
H16A H -0.264160 0.126147 0.580215 0.088 Uiso 1 1 calc R U . C 1
H16B H -0.293812 0.109560 0.656603 0.088 Uiso 1 1 calc R U . C 1
O2B O -0.11425(19) 0.3007(6) 0.6416(3) 0.0885(15) Uani 0.5 1 d D . P A 2
O3B O -0.0432(2) 0.0864(7) 0.5872(3) 0.1007(17) Uani 0.5 1 d D U P A 2
C8B C -0.1539(3) 0.3419(8) 0.6926(4) 0.079(2) Uani 0.5 1 d D . P A 2
C9B C -0.0586(6) 0.326(2) 0.6510(19) 0.108(10) Uani 0.42(2) 1 d D U P A 2
H9BA H -0.050000 0.394529 0.687610 0.130 Uiso 0.42(2) 1 d . U P A 2
H9BB H -0.045931 0.381021 0.601801 0.130 Uiso 0.42(2) 1 d . U P A 2
C10B C -0.0299(10) 0.173660 0.654040 0.122(12) Uani 0.42(2) 1 d D U P A 2
H10C H 0.007030 0.184800 0.660721 0.146 Uiso 0.42(2) 1 d . U P A 2
H10D H -0.046200 0.121271 0.696321 0.146 Uiso 0.42(2) 1 d . U P A 2
C11B C -0.0209(3) -0.0552(8) 0.6033(5) 0.084(2) Uani 0.5 1 d D . P A 2

loop_
_atom_site_aniso_label
_atom_site_aniso_U_11
_atom_site_aniso_U_22
_atom_site_aniso_U_33
_atom_site_aniso_U_23
_atom_site_aniso_U_13
_atom_site_aniso_U_12
F1 0.0642(19) 0.0419(16) 0.077(2) 0.0029(15) 0.0039(17) -0.0244(14)
F3 0.108(3) 0.053(2) 0.211(6) 0.016(3) -0.017(4) -0.053(2)
F2A 0.139(8) 0.080(5) 0.099(6) -0.038(5) -0.003(6) -0.011(6)
F2 0.066(4) 0.062(4) 0.066(4) 0.029(3) 0.021(3) -0.020(3)
N1 0.077(3) 0.093(4) 0.043(2) 0.001(2) 0.008(3) 0.012(3)
N2 0.126(5) 0.096(4) 0.045(3) -0.013(3) 0.010(3) -0.028(4)
C1 0.039(2) 0.036(2) 0.042(3) 0.000(2) 0.002(2) 0.016(2)
C2 0.032(2) 0.0176(19) 0.047(2) 0.0049(18) 0.000(2) 0.0022(17)
C3 0.033(2) 0.041(3) 0.044(3) 0.002(2) 0.001(2) 0.005(2)
C4 0.034(3) 0.047(3) 0.075(4) 0.024(3) 0.006(3) -0.001(2)
C5 0.046(3) 0.029(3) 0.116(5) 0.008(3) -0.006(4) -0.010(2)
C6 0.061(3) 0.029(3) 0.081(4) -0.023(3) -0.025(3) 0.006(2)
O1 0.060(3) 0.074(3) 0.077(3) 0.001(2) -0.002(2) 0.006(2)
O2A 0.073(3) 0.099(4) 0.094(3) -0.034(3) 0.014(3) -0.011(3)
O3A 0.070(3) 0.104(4) 0.128(4) -0.021(3) -0.023(3) 0.020(3)
O4 0.060(3) 0.090(3) 0.077(3) -0.013(2) 0.007(2) 0.012(2)
O5 0.066(3) 0.065(3) 0.083(3) 0.003(2) 0.006(2) 0.003(2)
C7 0.084(5) 0.069(4) 0.071(4) -0.008(3) 0.015(4) 0.035(4)
C8A 0.104(6) 0.056(4) 0.078(4) -0.029(3) 0.000(4) 0.018(4)
C9A 0.040(6) 0.054(8) 0.080(8) -0.006(6) -0.003(5) -0.020(6)
C10A 0.061(7) 0.072(9) 0.093(10) -0.025(7) -0.007(7) 0.003(7)
C11A 0.046(3) 0.088(5) 0.120(6) 0.007(4) 0.006(4) 0.017(4)
C12 0.073(5) 0.090(5) 0.113(6) 0.004(5) 0.035(4) 0.035(4)
C13 0.089(5) 0.054(4) 0.101(5) -0.033(3) 0.008(4) 0.007(4)
C14 0.091(5) 0.046(4) 0.111(6) -0.008(3) -0.016(4) -0.007(3)
C15 0.039(3) 0.102(6) 0.081(4) 0.010(4) 0.011(3) -0.010(3)
C16 0.043(3) 0.093(5) 0.085(4) 0.007(4) 0.009(3) 0.008(3)
O2B 0.073(3) 0.099(4) 0.094(3) -0.034(3) 0.014(3) -0.011(3)
O3B 0.070(3) 0.104(4) 0.128(4) -0.021(3) -0.023(3) 0.020(3)
C8B 0.104(6) 0.056(4) 0.078(4) -0.029(3) 0.000(4) 0.018(4)
C9B 0.078(15) 0.108(17) 0.14(2) -0.019(16) 0.008(14) -0.059(12)
C10B 0.084(18) 0.147(19) 0.13(2) 0.013(18) -0.063(18) -0.032(15)
C11B 0.046(3) 0.088(5) 0.120(6) 0.007(4) 0.006(4) 0.017(4)

loop_
_atom_type_symbol
_atom_type_description
_atom_type_scat_dispersion_real
_atom_type_scat_dispersion_imag
_atom_type_scat_source
C C 0.0033 0.0016 'International Tables Vol C Tables 4.2.6.8 and 6.1.1.4'
H H 0.0000 0.0000 'International Tables Vol C Tables 4.2.6.8 and 6.1.1.4'
F F 0.0171 0.0103 'International Tables Vol C Tables 4.2.6.8 and 6.1.1.4'
N N 0.0061 0.0033 'International Tables Vol C Tables 4.2.6.8 and 6.1.1.4'
O O 0.0106 0.0060 'International Tables Vol C Tables 4.2.6.8 and 6.1.1.4'

loop_
_geom_angle_atom_site_label_1
_geom_angle_atom_site_label_2
_geom_angle_atom_site_label_3
_geom_angle
_geom_angle_site_symmetry_1
_geom_angle_site_symmetry_3
_geom_angle_publ_flag
C6 F2A H6 32.9(11) . . ?
C4 F2 H4 20.8(9) . . ?
C1 N1 H1A 116.4 . . ?
C1 N1 H1B 123.8 . . ?
H1A N1 H1B 119.8 . . ?
C3 N2 H2A 120.5 . . ?
C3 N2 H2B 119.4 . . ?
H2A N2 H2B 120.2 . . ?
N1 C1 C2 121.5(5) . . ?
N1 C1 C6 122.1(5) . . ?
C2 C1 C6 116.3(4) . . ?
F1 C2 C3 117.4(4) . . ?
F1 C2 C1 118.0(4) . . ?
C3 C2 C1 124.6(4) . . ?
N2 C3 C2 122.0(5) . . ?
N2 C3 C4 122.0(5) . . ?
C2 C3 C4 116.0(5) . . ?
F2 C4 C5 112.2(5) . . ?
F2 C4 C3 127.1(6) . . ?
C5 C4 C3 120.7(5) . . ?
F2 C4 H4 7.5(3) . . ?
C5 C4 H4 119.7(5) . . ?
C3 C4 H4 119.6(6) . . ?
C4 C5 C6 122.9(5) . . ?
C4 C5 F3 119.4(6) . . ?
C6 C5 F3 117.7(7) . . ?
F2A C6 C5 108.6(7) . . ?
F2A C6 C1 131.9(7) . . ?
C5 C6 C1 119.4(5) . . ?
F2A C6 H6 11.9(5) . . ?
C5 C6 H6 120.4(6) . . ?
C1 C6 H6 120.2(6) . . ?
C7 O1 C16 113.0(5) . . ?
C9B O2A C8B 124.5(13) . . ?
C8A O2A C9A 110.3(6) . . ?
C11A O3A C10A 121.6(9) . . ?
C11B O3A C10B 101.7(6) . . ?
C12 O4 C13 115.0(6) . . ?
C14 O5 C15 115.6(6) . . ?
O1 C7 C8A 107.8(5) . . ?
O1 C7 H7A 110.1 . . ?
C8A C7 H7A 110.1 . . ?
O1 C7 H7B 110.1 . . ?
C8A C7 H7B 110.1 . . ?
H7A C7 H7B 108.5 . . ?
O2A C8A C7 109.8(5) . . ?
O2A C8A H8A 109.7 . . ?
C7 C8A H8A 109.7 . . ?
O2A C8A H8B 109.7 . . ?
C7 C8A H8B 109.7 . . ?
H8A C8A H8B 108.2 . . ?
O2A C9A C10A 106.1(11) . . ?
O2A C9A H9A1 110.5 . . ?
C10A C9A H9A1 110.5 . . ?
O2A C9A H9A2 110.5 . . ?
C10A C9A H9A2 110.5 . . ?
H9A1 C9A H9A2 108.7 . . ?
O3A C10A C9A 107.7(11) . . ?
O3A C10A H10A 110.2 . . ?
C9A C10A H10A 110.2 . . ?
O3A C10A H10B 110.2 . . ?
C9A C10A H10B 110.2 . . ?
H10A C10A H10B 108.5 . . ?
O3A C11A C12 109.2(6) . . ?
O3A C11A H11A 109.8 . . ?
C12 C11A H11A 109.8 . . ?
O3A C11A H11B 109.8 . . ?
C12 C11A H11B 109.8 . . ?
H11A C11A H11B 108.3 . . ?
O4 C12 C11A 110.6(6) . . ?
O4 C12 H12A 109.5 . . ?
C11A C12 H12A 109.5 . . ?
O4 C12 H12B 109.5 . . ?
C11A C12 H12B 109.5 . . ?
H12A C12 H12B 108.1 . . ?
O4 C13 C14 109.0(5) . . ?
O4 C13 H13A 109.9 . . ?
C14 C13 H13A 109.9 . . ?
O4 C13 H13B 109.9 . . ?
C14 C13 H13B 109.9 . . ?
H13A C13 H13B 108.3 . . ?
O5 C14 C13 109.2(6) . . ?
O5 C14 H14A 109.8 . . ?
C13 C14 H14A 109.8 . . ?
O5 C14 H14B 109.8 . . ?
C13 C14 H14B 109.8 . . ?
H14A C14 H14B 108.3 . . ?
O5 C15 C16 109.6(5) . . ?
O5 C15 H15A 109.7 . . ?
C16 C15 H15A 109.7 . . ?
O5 C15 H15B 109.7 . . ?
C16 C15 H15B 109.7 . . ?
H15A C15 H15B 108.2 . . ?
O1 C16 C15 108.9(5) . . ?
O1 C16 H16A 109.9 . . ?
C15 C16 H16A 109.9 . . ?
O1 C16 H16B 109.9 . . ?
C15 C16 H16B 109.9 . . ?
H16A C16 H16B 108.3 . . ?
O2A C9B C10B 108.9(17) . . ?
O2A C9B H9BA 114.3(18) . . ?
C10B C9B H9BA 116(2) . . ?
O2A C9B H9BB 105(2) . . ?
C10B C9B H9BB 106.8(17) . . ?
H9BA C9B H9BB 104(2) . . ?
O3A C10B C9B 109.0(13) . . ?
O3A C10B H10C 112.2(12) . . ?
C9B C10B H10C 111.9(10) . . ?
O3A C10B H10D 108.4(11) . . ?
C9B C10B H10D 104(2) . . ?
H10C C10B H10D 110.7(12) . . ?

loop_
_geom_bond_atom_site_label_1
_geom_bond_atom_site_label_2
_geom_bond_distance
_geom_bond_site_symmetry_2
_geom_bond_publ_flag
F1 C2 1.353(5) . ?
F3 C5 1.360(6) . ?
F2A C6 1.254(9) . ?
F2A H6 0.368(9) . ?
F2 C4 1.292(8) . ?
F2 H4 0.356(5) . ?
N1 C1 1.345(7) . ?
N1 H1A 0.8588 . ?
N1 H1B 0.8627 . ?
N2 C3 1.361(7) . ?
N2 H2A 0.8587 . ?
N2 H2B 0.8599 . ?
C1 C2 1.382(6) . ?
C1 C6 1.396(7) . ?
C2 C3 1.372(6) . ?
C3 C4 1.386(7) . ?
C4 C5 1.342(9) . ?
C4 H4 0.968(5) . ?
C5 C6 1.349(9) . ?
C6 H6 0.966(5) . ?
O1 C7 1.395(8) . ?
O1 C16 1.417(8) . ?
O2A C9B 1.388(15) . ?
O2A C8A 1.390(8) . ?
O2A C8B 1.390(8) . ?
O2A C9A 1.452(11) . ?
O3A C11B 1.375(8) . ?
O3A C11A 1.375(8) . ?
O3A C10A 1.389(12) . ?
O3A C10B 1.462(7) . ?
O4 C12 1.391(8) . ?
O4 C13 1.403(8) . ?
O5 C14 1.388(8) . ?
O5 C15 1.390(7) . ?
C7 C8A 1.513(10) . ?
C7 H7A 0.9700 . ?
C7 H7B 0.9700 . ?
C8A H8A 0.9700 . ?
C8A H8B 0.9700 . ?
C9A C10A 1.500(14) . ?
C9A H9A1 0.9700 . ?
C9A H9A2 0.9700 . ?
C10A H10A 0.9700 . ?
C10A H10B 0.9700 . ?
C11A C12 1.498(11) . ?
C11A H11A 0.9700 . ?
C11A H11B 0.9700 . ?
C12 H12A 0.9700 . ?
C12 H12B 0.9700 . ?
C13 C14 1.494(10) . ?
C13 H13A 0.9700 . ?
C13 H13B 0.9700 . ?
C14 H14A 0.9700 . ?
C14 H14B 0.9700 . ?
C15 C16 1.489(9) . ?
C15 H15A 0.9700 . ?
C15 H15B 0.9700 . ?
C16 H16A 0.9700 . ?
C16 H16B 0.9700 . ?
C9B C10B 1.499(17) . ?
C9B H9BA 0.91(2) . ?
C9B H9BB 1.06(3) . ?
C10B H10C 0.91(2) . ?
C10B H10D 0.978(11) . ?

loop_
_geom_torsion_atom_site_label_1
_geom_torsion_atom_site_label_2
_geom_torsion_atom_site_label_3
_geom_torsion_atom_site_label_4
_geom_torsion
_geom_torsion_site_symmetry_1
_geom_torsion_site_symmetry_2
_geom_torsion_site_symmetry_3
_geom_torsion_site_symmetry_4
_geom_torsion_publ_flag
N1 C1 C2 F1 -2.1(6) . . . . ?
C6 C1 C2 F1 -179.4(4) . . . . ?
N1 C1 C2 C3 175.7(4) . . . . ?
C6 C1 C2 C3 -1.6(6) . . . . ?
F1 C2 C3 N2 -1.8(7) . . . . ?
C1 C2 C3 N2 -179.6(5) . . . . ?
F1 C2 C3 C4 179.4(4) . . . . ?
C1 C2 C3 C4 1.6(6) . . . . ?
N2 C3 C4 F2 0.0(9) . . . . ?
C2 C3 C4 F2 178.8(6) . . . . ?
N2 C3 C4 C5 -179.8(5) . . . . ?
C2 C3 C4 C5 -1.0(7) . . . . ?
F2 C4 C5 C6 -179.3(6) . . . . ?
C3 C4 C5 C6 0.5(8) . . . . ?
F2 C4 C5 F3 0.4(8) . . . . ?
C3 C4 C5 F3 -179.8(5) . . . . ?
C4 C5 C6 F2A 177.4(7) . . . . ?
F3 C5 C6 F2A -2.4(8) . . . . ?
C4 C5 C6 C1 -0.5(8) . . . . ?
F3 C5 C6 C1 179.8(5) . . . . ?
N1 C1 C6 F2A 6.4(11) . . . . ?
C2 C1 C6 F2A -176.3(8) . . . . ?
N1 C1 C6 C5 -176.3(5) . . . . ?
C2 C1 C6 C5 1.0(7) . . . . ?
C16 O1 C7 C8A -170.5(5) . . . . ?
C9A O2A C8A C7 -150.6(8) . . . . ?
O1 C7 C8A O2A 71.2(7) . . . . ?
C8A O2A C9A C10A 179.0(9) . . . . ?
C11A O3A C10A C9A -102.9(12) . . . . ?
O2A C9A C10A O3A -63.8(16) . . . . ?
C10A O3A C11A C12 177.3(8) . . . . ?
C13 O4 C12 C11A 169.6(6) . . . . ?
O3A C11A C12 O4 -70.8(8) . . . . ?
C12 O4 C13 C14 -171.5(6) . . . . ?
C15 O5 C14 C13 -160.5(6) . . . . ?
O4 C13 C14 O5 64.2(8) . . . . ?
C14 O5 C15 C16 161.3(6) . . . . ?
C7 O1 C16 C15 170.5(5) . . . . ?
O5 C15 C16 O1 -66.9(7) . . . . ?
C8B O2A C9B C10B 116.5(15) . . . . ?
C11B O3A C10B C9B -171.6(15) . . . . ?
O2A C9B C10B O3A 56(3) . . . . ?
